data_7220628
loop_
_publ_author_name
'Zhao, Lun'
'Guo, Huadong'
'Tang, Dong'
'Zhang, Min'

_publ_section_title
;
 Syntheses, characterization and properties of nine novel Zn(ii)
 coordination polymers based on 4,4&#x2032;-(phenylazanediyl)dibenzoic
 acid and various N-donor ligands
;
_journal_issue 29
_journal_name_full CrystEngComm
_journal_page_first 5451
_journal_paper_doi 10.1039/C5CE00710K
_journal_volume 17
_journal_year 2015
_chemical_formula_sum 'C44 H36 N7 O6 Zn'
_chemical_formula_weight 824.17
_chemical_name_systematic
;
 ?
;
_space_group_IT_number 14
_symmetry_cell_setting monoclinic
_symmetry_space_group_name_Hall '-P 2ybc'
_symmetry_space_group_name_H-M 'P 1 21/c 1'
_atom_sites_solution_hydrogens geom
_atom_sites_solution_primary direct
_atom_sites_solution_secondary difmap
_audit_creation_method SHELXL-97
_audit_update_record
;
2015-04-08 deposited with the CCDC.
2015-06-02 downloaded from the CCDC.
;
_cell_angle_alpha 90.00
_cell_angle_beta 104.498(2)
_cell_angle_gamma 90.00
_cell_formula_units_Z 4
_cell_length_a 14.7273(16)
_cell_length_b 34.677(4)
_cell_length_c 8.2504(9)
_cell_measurement_temperature 293(2)
_cell_measurement_theta_max 26.00
_cell_measurement_theta_min 0.92
_cell_volume 4079.3(8)
_computing_structure_refinement 'SHELXL-97 (Sheldrick, 1997)'
_computing_structure_solution 'SHELXS-97 (Sheldrick, 1990)'
_diffrn_ambient_temperature 293(2)
_diffrn_measured_fraction_theta_full 1.000
_diffrn_measured_fraction_theta_max 1.000
_diffrn_radiation_monochromator graphite
_diffrn_radiation_source 'fine-focus sealed tube'
_diffrn_radiation_type MoK\a
_diffrn_radiation_wavelength 0.71073
_diffrn_reflns_av_R_equivalents 0.0702
_diffrn_reflns_av_sigmaI/netI 0.0822
_diffrn_reflns_limit_h_max 17
_diffrn_reflns_limit_h_min -18
_diffrn_reflns_limit_k_max 42
_diffrn_reflns_limit_k_min -33
_diffrn_reflns_limit_l_max 10
_diffrn_reflns_limit_l_min -9
_diffrn_reflns_number 25244
_diffrn_reflns_theta_full 26.00
_diffrn_reflns_theta_max 26.00
_diffrn_reflns_theta_min 1.17
_exptl_absorpt_coefficient_mu 0.659
_exptl_absorpt_correction_T_max 0.877
_exptl_absorpt_correction_T_min 0.877
_exptl_absorpt_correction_type multi-scan
_exptl_absorpt_process_details sadabs
_exptl_crystal_colour colorless
_exptl_crystal_density_diffrn 1.342
_exptl_crystal_density_method 'not measured'
_exptl_crystal_description block
_exptl_crystal_F_000 1708
_exptl_crystal_size_max 0.20
_exptl_crystal_size_mid 0.20
_exptl_crystal_size_min 0.20
_refine_diff_density_max 2.951
_refine_diff_density_min -0.929
_refine_diff_density_rms 0.131
_refine_ls_extinction_method none
_refine_ls_goodness_of_fit_ref 1.119
_refine_ls_hydrogen_treatment mixed
_refine_ls_matrix_type full
_refine_ls_number_parameters 473
_refine_ls_number_reflns 8013
_refine_ls_number_restraints 1
_refine_ls_restrained_S_all 1.119
_refine_ls_R_factor_all 0.1650
_refine_ls_R_factor_gt 0.1139
_refine_ls_shift/su_max 0.013
_refine_ls_shift/su_mean 0.001
_refine_ls_structure_factor_coef Fsqd
_refine_ls_weighting_details 'calc w=1/[\s^2^(Fo^2^)+(0.1338P)^2^+19.1894P] where P=(Fo^2^+2Fc^2^)/3'
_refine_ls_weighting_scheme calc
_refine_ls_wR_factor_gt 0.2970
_refine_ls_wR_factor_ref 0.3250
_reflns_number_gt 5027
_reflns_number_total 8013
_reflns_threshold_expression >2sigma(I)
_cod_data_source_file c5ce00710k2.cif
_cod_data_source_block 227
_cod_depositor_comments
;
The following automatic conversions were performed:

'_symmetry_cell_setting' value 'Monoclinic' changed to 'monoclinic'
according to
/usr/data/users/saulius/crontab/automatic-downloads/rss-feeds/RSC/lib/dictionaries/cif_core.dic
dictionary named 'cif_core.dic' version 2.4.2 from 2011-04-26.

Automatic conversion script
Id: cif_fix_values 3271 2015-04-21 07:52:19Z andrius 

 Adding full bibliography for 7220620--7220628.cif.
;
_cod_original_sg_symbol_H-M 'P2(1)/c  '
_cod_database_code 7220628

loop_
_symmetry_equiv_pos_as_xyz
'x, y, z'
'-x, y+1/2, -z+1/2'
'-x, -y, -z'
'x, -y-1/2, z-1/2'

loop_
_atom_site_label
_atom_site_type_symbol
_atom_site_fract_x
_atom_site_fract_y
_atom_site_fract_z
_atom_site_U_iso_or_equiv
_atom_site_adp_type
_atom_site_occupancy
_atom_site_symmetry_multiplicity
_atom_site_calc_flag
_atom_site_refinement_flags
_atom_site_disorder_assembly
_atom_site_disorder_group
Zn1 Zn 0.31879(5) 0.15077(2) 1.12175(12) 0.0381(3) Uani 1 1 d . . 1
O3 O 0.2227(3) 0.11728(16) 0.9833(7) 0.0476(14) Uani 1 1 d . . 1
O4 O 0.1555(4) 0.16966(19) 0.8599(8) 0.0580(16) Uani 1 1 d . . 1
N3 N 0.4949(4) 0.22081(19) 0.9293(8) 0.0420(15) Uani 1 1 d . . 1
N1 N -0.1799(4) 0.0496(2) 0.6078(11) 0.062(2) Uani 1 1 d . . 1
N2 N 0.3837(4) 0.1888(2) 1.0054(9) 0.0452(16) Uani 1 1 d . . 1
N4 N 1.1299(5) 0.3003(2) 0.8583(9) 0.057(2) Uani 1 1 d . . 1
C24 C 0.5853(5) 0.2307(2) 0.9079(10) 0.0431(19) Uani 1 1 d . . 1
N5 N 1.2478(4) 0.3231(2) 0.7757(9) 0.0512(18) Uani 1 1 d . . 1
C13 C -0.1810(5) 0.0081(2) 0.6158(12) 0.053(2) Uani 1 1 d . . 1
C29 C 0.7616(5) 0.2507(2) 0.8701(10) 0.0431(19) Uani 1 1 d . . 1
C20 C 0.1559(5) 0.1340(3) 0.8860(10) 0.0432(19) Uani 1 1 d . . 1
C30 C 0.8569(5) 0.2626(3) 0.8570(10) 0.048(2) Uani 1 1 d . . 1
C18 C 0.0701(5) 0.1113(2) 0.8051(11) 0.046(2) Uani 1 1 d . . 1
C23 C 0.4722(5) 0.1892(2) 1.0017(11) 0.0429(19) Uani 1 1 d . . 1
H23 H 0.5144 0.1696 1.0449 0.051 Uiso 1 1 calc R . 1
C19 C 0.0601(5) 0.0735(3) 0.8562(12) 0.058(2) Uani 1 1 d . . 1
H19 H 0.1088 0.0618 0.9349 0.070 Uiso 1 1 calc R . 1
C15 C -0.0210(5) 0.0534(3) 0.7910(13) 0.061(3) Uani 1 1 d . . 1
H15 H -0.0266 0.0282 0.8263 0.073 Uiso 1 1 calc R . 1
C37 C 1.1996(6) 0.3065(3) 0.9991(12) 0.064(3) Uani 1 1 d . . 1
H37 H 1.1970 0.3017 1.1087 0.077 Uiso 1 1 calc R . 1
C17 C -0.0024(6) 0.1270(3) 0.6858(12) 0.057(2) Uani 1 1 d . . 1
H17 H 0.0031 0.1522 0.6505 0.069 Uiso 1 1 calc R . 1
C28 C 0.7373(6) 0.2128(3) 0.8725(15) 0.071(3) Uani 1 1 d . . 1
H28 H 0.7800 0.1937 0.8627 0.085 Uiso 1 1 calc R . 1
C36 C 1.1591(6) 0.3118(3) 0.7243(12) 0.060(3) Uani 1 1 d . . 1
H36 H 1.1233 0.3119 0.6141 0.072 Uiso 1 1 calc R . 1
C26 C 0.6981(6) 0.2781(3) 0.8858(14) 0.070(3) Uani 1 1 d . . 1
H26 H 0.7140 0.3040 0.8821 0.084 Uiso 1 1 calc R . 1
C12 C -0.2415(7) -0.0100(3) 0.6959(15) 0.078(3) Uani 1 1 d . . 1
H12 H -0.2813 0.0045 0.7432 0.094 Uiso 1 1 calc R . 1
C14 C -0.0947(5) 0.0698(2) 0.6737(12) 0.052(2) Uani 1 1 d . . 1
C35 C 1.0359(5) 0.2864(3) 0.8523(11) 0.056(2) Uani 1 1 d . . 1
C27 C 0.6476(7) 0.2024(3) 0.8899(14) 0.069(3) Uani 1 1 d . . 1
H27 H 0.6306 0.1765 0.8892 0.083 Uiso 1 1 calc R . 1
C10 C -0.1252(10) -0.0530(4) 0.5561(18) 0.096(4) Uani 1 1 d . . 1
H10 H -0.0842 -0.0679 0.5130 0.115 Uiso 1 1 calc R . 1
C16 C -0.0820(6) 0.1069(3) 0.6176(14) 0.067(3) Uani 1 1 d . . 1
H16 H -0.1284 0.1179 0.5327 0.080 Uiso 1 1 calc R . 1
C25 C 0.6105(6) 0.2685(3) 0.9072(13) 0.062(3) Uani 1 1 d . . 1
H25 H 0.5691 0.2878 0.9210 0.074 Uiso 1 1 calc R . 1
C11 C -0.1234(7) -0.0129(3) 0.5435(14) 0.069(3) Uani 1 1 d . . 1
H11 H -0.0838 -0.0008 0.4873 0.082 Uiso 1 1 calc R . 1
C33 C 0.9631(7) 0.3125(4) 0.814(2) 0.101(5) Uani 1 1 d . . 1
H33 H 0.9728 0.3378 0.7850 0.121 Uiso 1 1 calc R . 1
C38 C 1.2727(6) 0.3209(3) 0.9494(11) 0.056(2) Uani 1 1 d . . 1
H38 H 1.3301 0.3281 1.0191 0.067 Uiso 1 1 calc R . 1
C21 C 0.3460(5) 0.2228(3) 0.9285(12) 0.055(2) Uani 1 1 d . . 1
H21 H 0.2839 0.2306 0.9113 0.066 Uiso 1 1 calc R . 1
C32 C 0.9274(7) 0.2369(4) 0.870(2) 0.125(7) Uani 1 1 d . . 1
H32 H 0.9160 0.2108 0.8812 0.150 Uiso 1 1 calc R . 1
C22 C 0.4133(6) 0.2424(3) 0.8834(13) 0.062(3) Uani 1 1 d . . 1
H22 H 0.4067 0.2663 0.8306 0.074 Uiso 1 1 calc R . 1
C34 C 1.0165(7) 0.2490(4) 0.866(2) 0.127(7) Uani 1 1 d . . 1
H34 H 1.0637 0.2308 0.8722 0.152 Uiso 1 1 calc R . 1
C31 C 0.8747(6) 0.2997(3) 0.8206(18) 0.090(4) Uani 1 1 d . . 1
H31 H 0.8254 0.3173 0.7991 0.108 Uiso 1 1 calc R . 1
C9 C -0.2423(9) -0.0493(4) 0.7052(19) 0.102(5) Uani 1 1 d . . 1
H9 H -0.2810 -0.0617 0.7623 0.123 Uiso 1 1 calc R . 1
C8 C -0.1859(10) -0.0703(4) 0.630(2) 0.104(5) Uani 1 1 d . . 1
H8 H -0.1895 -0.0971 0.6299 0.125 Uiso 1 1 calc R . 1
C2 C -0.3707(5) 0.1214(3) 0.5492(12) 0.057(2) Uani 1 1 d . . 1
H2 H -0.3841 0.1442 0.5982 0.069 Uiso 1 1 calc R . 1
C3 C -0.2658(5) 0.0685(2) 0.5452(12) 0.052(2) Uani 1 1 d . . 1
C4 C -0.3310(6) 0.0537(3) 0.4134(11) 0.055(2) Uani 1 1 d . . 1
H4 H -0.3184 0.0305 0.3671 0.065 Uiso 1 1 calc R . 1
C1 C -0.2865(6) 0.1025(3) 0.6161(12) 0.062(3) Uani 1 1 d . . 1
H1 H -0.2439 0.1127 0.7089 0.075 Uiso 1 1 calc R . 1
C7 C -0.5243(5) 0.1287(2) 0.3362(12) 0.049(2) Uani 1 1 d . . 1
C5 C -0.4158(5) 0.0720(2) 0.3453(11) 0.050(2) Uani 1 1 d . . 1
H5 H -0.4593 0.0608 0.2564 0.060 Uiso 1 1 calc R . 1
C6 C -0.4353(5) 0.1067(2) 0.4095(10) 0.0426(18) Uani 1 1 d . . 1
O1 O -0.5359(4) 0.16106(18) 0.3932(9) 0.0622(17) Uani 1 1 d . . 1
O2 O -0.5828(3) 0.11303(16) 0.2141(8) 0.0509(15) Uani 1 1 d . . 1
N6 N -0.4247(10) -0.0580(4) 0.2082(17) 0.125(4) Uiso 1 1 d . A 1
C44 C -0.3595(14) -0.0458(7) 0.125(3) 0.150(7) Uiso 1 1 d . A 1
O5 O -0.3669(14) -0.0101(6) 0.075(3) 0.247(8) Uiso 1 1 d . A 1
C43 C -0.4869(13) -0.0360(6) 0.274(2) 0.160(7) Uiso 1 1 d . A 1
H43A H -0.5245 -0.0528 0.3228 0.240 Uiso 1 1 calc R A 1
H43B H -0.5268 -0.0212 0.1859 0.240 Uiso 1 1 calc R A 1
H43C H -0.4519 -0.0188 0.3581 0.240 Uiso 1 1 calc R A 1
C42 C -0.4090(16) -0.0961(7) 0.254(3) 0.195(9) Uiso 1 1 d . A 1
H42A H -0.4551 -0.1045 0.3109 0.292 Uiso 1 1 calc R A 1
H42B H -0.3475 -0.0988 0.3278 0.292 Uiso 1 1 calc R A 1
H42C H -0.4135 -0.1117 0.1562 0.292 Uiso 1 1 calc R A 1
N7 N -0.1858(14) 0.0778(7) 1.094(2) 0.189(8) Uiso 1 1 d . B 1
C41 C -0.290(2) 0.0815(11) 1.040(5) 0.285(17) Uiso 1 1 d D B 1
C40 C -0.1625(16) 0.0391(8) 1.120(3) 0.221(12) Uiso 1 1 d D B 1
H40A H -0.0955 0.0364 1.1508 0.332 Uiso 1 1 calc R B 1
H40B H -0.1878 0.0250 1.0183 0.332 Uiso 1 1 calc R B 1
H40C H -0.1880 0.0291 1.2074 0.332 Uiso 1 1 calc R B 1
C39 C -0.117(2) 0.1101(10) 1.092(4) 0.265(15) Uiso 1 1 d . B 1
O6 O -0.293(2) 0.1172(11) 1.068(4) 0.397(17) Uiso 1 1 d . B 1

loop_
_atom_site_aniso_label
_atom_site_aniso_U_11
_atom_site_aniso_U_22
_atom_site_aniso_U_33
_atom_site_aniso_U_23
_atom_site_aniso_U_13
_atom_site_aniso_U_12
Zn1 0.0173(4) 0.0371(5) 0.0604(6) 0.0017(5) 0.0110(3) -0.0005(3)
O3 0.022(2) 0.052(3) 0.061(4) 0.003(3) -0.003(2) -0.004(2)
O4 0.035(3) 0.057(4) 0.077(4) 0.009(3) 0.005(3) -0.009(3)
N3 0.026(3) 0.056(4) 0.043(4) 0.001(3) 0.008(3) -0.005(3)
N1 0.023(3) 0.047(4) 0.099(6) 0.001(4) -0.015(3) -0.003(3)
N2 0.026(3) 0.054(4) 0.057(4) 0.003(3) 0.013(3) -0.006(3)
N4 0.032(4) 0.090(6) 0.046(4) 0.018(4) 0.008(3) -0.009(4)
C24 0.027(4) 0.056(5) 0.051(5) 0.007(4) 0.019(3) -0.006(3)
N5 0.023(3) 0.068(5) 0.062(5) -0.002(4) 0.009(3) -0.004(3)
C13 0.027(4) 0.051(5) 0.072(6) 0.014(5) -0.006(4) -0.002(4)
C29 0.025(4) 0.053(5) 0.051(5) 0.017(4) 0.009(3) 0.002(3)
C20 0.016(3) 0.064(6) 0.046(5) 0.009(4) 0.002(3) -0.003(3)
C30 0.028(4) 0.064(5) 0.051(5) 0.017(4) 0.010(3) -0.009(4)
C18 0.022(3) 0.043(4) 0.067(5) 0.014(4) 0.000(4) -0.001(3)
C23 0.028(4) 0.039(4) 0.062(5) 0.007(4) 0.011(4) 0.001(3)
C19 0.027(4) 0.057(5) 0.080(6) 0.017(5) -0.007(4) 0.001(4)
C15 0.024(4) 0.048(5) 0.097(7) 0.011(5) -0.010(4) -0.007(4)
C37 0.042(5) 0.099(8) 0.044(5) 0.016(5) -0.002(4) -0.006(5)
C17 0.034(4) 0.044(5) 0.082(7) 0.013(5) -0.008(4) 0.002(4)
C28 0.045(5) 0.059(6) 0.120(9) -0.008(6) 0.043(6) -0.004(4)
C36 0.032(4) 0.097(7) 0.051(5) 0.006(5) 0.012(4) -0.016(4)
C26 0.039(5) 0.059(6) 0.117(9) 0.025(6) 0.028(6) -0.005(4)
C12 0.053(6) 0.075(7) 0.105(9) 0.007(7) 0.017(6) -0.003(5)
C14 0.024(4) 0.048(5) 0.075(6) 0.012(4) -0.005(4) -0.001(3)
C35 0.024(4) 0.088(7) 0.056(5) 0.012(5) 0.015(4) -0.006(4)
C27 0.060(6) 0.052(5) 0.107(9) -0.018(6) 0.045(6) -0.019(5)
C10 0.098(9) 0.067(8) 0.123(11) -0.004(8) 0.028(8) 0.019(7)
C16 0.033(4) 0.051(5) 0.103(8) 0.030(5) -0.007(5) 0.004(4)
C25 0.042(5) 0.056(6) 0.095(8) 0.017(5) 0.029(5) 0.006(4)
C11 0.062(6) 0.054(6) 0.086(7) -0.001(5) 0.012(5) 0.000(5)
C33 0.050(6) 0.080(8) 0.185(14) 0.017(9) 0.054(8) -0.017(6)
C38 0.036(4) 0.087(7) 0.041(5) 0.007(5) 0.002(4) -0.005(4)
C21 0.030(4) 0.060(5) 0.072(6) 0.024(5) 0.006(4) 0.001(4)
C32 0.042(6) 0.087(9) 0.257(19) 0.087(11) 0.058(9) 0.014(6)
C22 0.035(4) 0.067(6) 0.081(7) 0.034(5) 0.010(4) 0.005(4)
C34 0.039(6) 0.109(10) 0.243(19) 0.107(12) 0.056(8) 0.025(6)
C31 0.035(5) 0.075(7) 0.169(13) 0.017(8) 0.040(7) -0.003(5)
C9 0.078(8) 0.096(10) 0.126(12) 0.053(9) 0.013(8) -0.014(8)
C8 0.106(11) 0.060(7) 0.139(13) 0.016(8) 0.016(10) -0.012(8)
C2 0.030(4) 0.053(5) 0.080(6) -0.013(5) -0.002(4) 0.003(4)
C3 0.026(4) 0.046(5) 0.078(6) 0.001(4) 0.000(4) 0.000(3)
C4 0.042(4) 0.047(5) 0.066(6) -0.022(4) -0.004(4) 0.002(4)
C1 0.031(4) 0.067(6) 0.072(6) -0.008(5) -0.020(4) 0.002(4)
C7 0.022(4) 0.047(5) 0.080(6) 0.019(5) 0.015(4) 0.007(3)
C5 0.032(4) 0.050(5) 0.059(5) -0.005(4) -0.006(4) 0.005(4)
C6 0.023(3) 0.045(4) 0.057(5) -0.007(4) 0.004(3) -0.001(3)
O1 0.032(3) 0.059(4) 0.091(5) -0.012(3) 0.009(3) 0.011(3)
O2 0.026(3) 0.052(3) 0.067(4) -0.006(3) -0.003(3) -0.008(2)

loop_
_atom_type_symbol
_atom_type_description
_atom_type_scat_dispersion_real
_atom_type_scat_dispersion_imag
_atom_type_scat_source
C C 0.0033 0.0016 'International Tables Vol C Tables 4.2.6.8 and 6.1.1.4'
H H 0.0000 0.0000 'International Tables Vol C Tables 4.2.6.8 and 6.1.1.4'
N N 0.0061 0.0033 'International Tables Vol C Tables 4.2.6.8 and 6.1.1.4'
O O 0.0106 0.0060 'International Tables Vol C Tables 4.2.6.8 and 6.1.1.4'
Zn Zn 0.2839 1.4301 'International Tables Vol C Tables 4.2.6.8 and 6.1.1.4'

loop_
_geom_angle_atom_site_label_1
_geom_angle_atom_site_label_2
_geom_angle_atom_site_label_3
_geom_angle
_geom_angle_site_symmetry_1
_geom_angle_site_symmetry_3
O2 Zn1 O3 100.7(2) 1_656 .
O2 Zn1 N2 103.3(2) 1_656 .
O3 Zn1 N2 118.1(3) . .
O2 Zn1 N5 119.8(3) 1_656 4_466
O3 Zn1 N5 102.6(2) . 4_466
N2 Zn1 N5 112.6(3) . 4_466
C20 O3 Zn1 115.9(5) . .
C23 N3 C22 105.6(6) . .
C23 N3 C24 126.9(7) . .
C22 N3 C24 127.5(7) . .
C3 N1 C14 122.5(7) . .
C3 N1 C13 117.7(6) . .
C14 N1 C13 119.6(6) . .
C23 N2 C21 105.4(6) . .
C23 N2 Zn1 127.8(6) . .
C21 N2 Zn1 126.4(5) . .
C36 N4 C37 109.0(7) . .
C36 N4 C35 124.7(7) . .
C37 N4 C35 126.1(7) . .
C25 C24 C27 119.8(7) . .
C25 C24 N3 119.7(7) . .
C27 C24 N3 120.6(7) . .
C36 N5 C38 107.3(7) . .
C36 N5 Zn1 123.1(6) . 4_665
C38 N5 Zn1 128.4(5) . 4_665
C11 C13 C12 120.6(9) . .
C11 C13 N1 119.9(8) . .
C12 C13 N1 119.5(9) . .
C26 C29 C28 118.8(7) . .
C26 C29 C30 119.6(8) . .
C28 C29 C30 121.6(8) . .
O3 C20 O4 122.6(7) . .
O3 C20 C18 118.9(8) . .
O4 C20 C18 118.3(7) . .
C32 C30 C31 117.0(8) . .
C32 C30 C29 121.9(8) . .
C31 C30 C29 121.0(8) . .
C17 C18 C19 117.9(7) . .
C17 C18 C20 122.0(7) . .
C19 C18 C20 120.0(7) . .
N2 C23 N3 112.5(7) . .
N2 C23 H23 123.8 . .
N3 C23 H23 123.8 . .
C15 C19 C18 120.4(8) . .
C15 C19 H19 119.8 . .
C18 C19 H19 119.8 . .
C19 C15 C14 121.2(8) . .
C19 C15 H15 119.4 . .
C14 C15 H15 119.4 . .
C38 C37 N4 106.9(8) . .
C38 C37 H37 126.6 . .
N4 C37 H37 126.6 . .
C16 C17 C18 122.0(8) . .
C16 C17 H17 119.0 . .
C18 C17 H17 119.0 . .
C29 C28 C27 120.2(9) . .
C29 C28 H28 119.9 . .
C27 C28 H28 119.9 . .
N5 C36 N4 108.5(8) . .
N5 C36 H36 125.8 . .
N4 C36 H36 125.8 . .
C29 C26 C25 121.9(9) . .
C29 C26 H26 119.1 . .
C25 C26 H26 119.1 . .
C9 C12 C13 119.8(12) . .
C9 C12 H12 120.1 . .
C13 C12 H12 120.1 . .
C15 C14 C16 117.8(7) . .
C15 C14 N1 121.7(8) . .
C16 C14 N1 120.5(7) . .
C34 C35 C33 119.1(8) . .
C34 C35 N4 122.6(9) . .
C33 C35 N4 118.0(9) . .
C24 C27 C28 119.6(8) . .
C24 C27 H27 120.2 . .
C28 C27 H27 120.2 . .
C8 C10 C11 120.5(12) . .
C8 C10 H10 119.8 . .
C11 C10 H10 119.8 . .
C17 C16 C14 120.6(8) . .
C17 C16 H16 119.7 . .
C14 C16 H16 119.7 . .
C24 C25 C26 119.6(9) . .
C24 C25 H25 120.2 . .
C26 C25 H25 120.2 . .
C13 C11 C10 118.3(11) . .
C13 C11 H11 120.8 . .
C10 C11 H11 120.8 . .
C35 C33 C31 117.7(10) . .
C35 C33 H33 121.2 . .
C31 C33 H33 121.2 . .
C37 C38 N5 108.1(7) . .
C37 C38 H38 125.9 . .
N5 C38 H38 125.9 . .
C22 C21 N2 108.8(7) . .
C22 C21 H21 125.6 . .
N2 C21 H21 125.6 . .
C30 C32 C34 120.8(11) . .
C30 C32 H32 119.6 . .
C34 C32 H32 119.6 . .
C21 C22 N3 107.7(8) . .
C21 C22 H22 126.2 . .
N3 C22 H22 126.2 . .
C35 C34 C32 121.2(11) . .
C35 C34 H34 119.4 . .
C32 C34 H34 119.4 . .
C30 C31 C33 123.0(10) . .
C30 C31 H31 118.5 . .
C33 C31 H31 118.5 . .
C8 C9 C12 119.5(12) . .
C8 C9 H9 120.3 . .
C12 C9 H9 120.3 . .
C10 C8 C9 121.2(12) . .
C10 C8 H8 119.4 . .
C9 C8 H8 119.4 . .
C1 C2 C6 120.7(8) . .
C1 C2 H2 119.6 . .
C6 C2 H2 119.6 . .
C4 C3 C1 118.3(7) . .
C4 C3 N1 120.6(8) . .
C1 C3 N1 121.1(8) . .
C3 C4 C5 122.4(8) . .
C3 C4 H4 118.8 . .
C5 C4 H4 118.8 . .
C3 C1 C2 120.3(8) . .
C3 C1 H1 119.8 . .
C2 C1 H1 119.8 . .
O1 C7 O2 123.6(7) . .
O1 C7 C6 119.5(8) . .
O2 C7 C6 116.8(7) . .
C6 C5 C4 119.9(8) . .
C6 C5 H5 120.1 . .
C4 C5 H5 120.1 . .
C5 C6 C2 118.3(7) . .
C5 C6 C7 122.2(7) . .
C2 C6 C7 119.4(7) . .
C7 O2 Zn1 108.2(5) . 1_454
C44 N6 C42 110.1(17) . .
C44 N6 C43 128.9(17) . .
C42 N6 C43 119.8(17) . .
O5 C44 N6 116(2) . .
N6 C43 H43A 109.5 . .
N6 C43 H43B 109.5 . .
H43A C43 H43B 109.5 . .
N6 C43 H43C 109.5 . .
H43A C43 H43C 109.5 . .
H43B C43 H43C 109.5 . .
N6 C42 H42A 109.5 . .
N6 C42 H42B 109.5 . .
H42A C42 H42B 109.5 . .
N6 C42 H42C 109.5 . .
H42A C42 H42C 109.5 . .
H42B C42 H42C 109.5 . .
C40 N7 C41 109(2) . .
C40 N7 C39 125(2) . .
C41 N7 C39 125(3) . .
O6 C41 N7 96(4) . .
N7 C40 H40A 109.5 . .
N7 C40 H40B 109.5 . .
H40A C40 H40B 109.5 . .
N7 C40 H40C 109.5 . .
H40A C40 H40C 109.5 . .
H40B C40 H40C 109.5 . .

loop_
_geom_bond_atom_site_label_1
_geom_bond_atom_site_label_2
_geom_bond_distance
_geom_bond_site_symmetry_2
Zn1 O2 1.960(6) 1_656
Zn1 O3 1.961(5) .
Zn1 N2 2.007(6) .
Zn1 N5 2.048(7) 4_466
O3 C20 1.247(9) .
O4 C20 1.253(10) .
N3 C23 1.331(10) .
N3 C22 1.386(10) .
N3 C24 1.429(8) .
N1 C3 1.404(10) .
N1 C14 1.422(9) .
N1 C13 1.439(11) .
N2 C23 1.312(9) .
N2 C21 1.388(10) .
N4 C36 1.344(11) .
N4 C37 1.361(11) .
N4 C35 1.455(9) .
C24 C25 1.363(12) .
C24 C27 1.377(12) .
N5 C36 1.327(10) .
N5 C38 1.390(11) .
N5 Zn1 2.048(7) 4_665
C13 C11 1.363(13) .
C13 C12 1.387(13) .
C29 C26 1.363(12) .
C29 C28 1.363(12) .
C29 C30 1.494(10) .
C20 C18 1.496(10) .
C30 C32 1.352(13) .
C30 C31 1.360(13) .
C18 C17 1.370(11) .
C18 C19 1.398(11) .
C23 H23 0.9300 .
C19 C15 1.372(11) .
C19 H19 0.9300 .
C15 C14 1.383(11) .
C15 H15 0.9300 .
C37 C38 1.340(12) .
C37 H37 0.9300 .
C17 C16 1.360(12) .
C17 H17 0.9300 .
C28 C27 1.411(12) .
C28 H28 0.9300 .
C36 H36 0.9300 .
C26 C25 1.385(11) .
C26 H26 0.9300 .
C12 C9 1.366(17) .
C12 H12 0.9300 .
C14 C16 1.394(12) .
C35 C34 1.337(15) .
C35 C33 1.377(14) .
C27 H27 0.9300 .
C10 C8 1.343(18) .
C10 C11 1.397(15) .
C10 H10 0.9300 .
C16 H16 0.9300 .
C25 H25 0.9300 .
C11 H11 0.9300 .
C33 C31 1.389(12) .
C33 H33 0.9300 .
C38 H38 0.9300 .
C21 C22 1.328(11) .
C21 H21 0.9300 .
C32 C34 1.386(13) .
C32 H32 0.9300 .
C22 H22 0.9300 .
C34 H34 0.9300 .
C31 H31 0.9300 .
C9 C8 1.365(19) .
C9 H9 0.9300 .
C8 H8 0.9300 .
C2 C1 1.390(11) .
C2 C6 1.395(11) .
C2 H2 0.9300 .
C3 C4 1.359(11) .
C3 C1 1.382(12) .
C4 C5 1.388(11) .
C4 H4 0.9300 .
C1 H1 0.9300 .
C7 O1 1.246(10) .
C7 O2 1.272(10) .
C7 C6 1.506(10) .
C5 C6 1.373(11) .
C5 H5 0.9300 .
O2 Zn1 1.960(6) 1_454
N6 C44 1.38(2) .
N6 C42 1.38(2) .
N6 C43 1.40(2) .
C44 O5 1.30(2) .
C43 H43A 0.9600 .
C43 H43B 0.9600 .
C43 H43C 0.9600 .
C42 H42A 0.9600 .
C42 H42B 0.9600 .
C42 H42C 0.9600 .
N7 C40 1.39(3) .
N7 C41 1.49(3) .
N7 C39 1.52(3) .
C41 O6 1.26(4) .
C40 H40A 0.9600 .
C40 H40B 0.9600 .
C40 H40C 0.9600 .

loop_
_geom_torsion_atom_site_label_1
_geom_torsion_atom_site_label_2
_geom_torsion_atom_site_label_3
_geom_torsion_atom_site_label_4
_geom_torsion
_geom_torsion_site_symmetry_1
_geom_torsion_site_symmetry_4
O2 Zn1 O3 C20 -169.1(6) 1_656 .
N2 Zn1 O3 C20 -57.6(6) . .
N5 Zn1 O3 C20 66.8(6) 4_466 .
O2 Zn1 N2 C23 -3.7(8) 1_656 .
O3 Zn1 N2 C23 -113.8(7) . .
N5 Zn1 N2 C23 127.0(7) 4_466 .
O2 Zn1 N2 C21 -175.4(7) 1_656 .
O3 Zn1 N2 C21 74.6(8) . .
N5 Zn1 N2 C21 -44.7(8) 4_466 .
C23 N3 C24 C25 -149.1(9) . .
C22 N3 C24 C25 29.0(13) . .
C23 N3 C24 C27 30.1(13) . .
C22 N3 C24 C27 -151.8(10) . .
C3 N1 C13 C11 126.8(10) . .
C14 N1 C13 C11 -57.8(13) . .
C3 N1 C13 C12 -52.7(13) . .
C14 N1 C13 C12 122.8(10) . .
Zn1 O3 C20 O4 9.6(11) . .
Zn1 O3 C20 C18 -166.5(6) . .
C26 C29 C30 C32 168.6(12) . .
C28 C29 C30 C32 -9.1(16) . .
C26 C29 C30 C31 -15.8(15) . .
C28 C29 C30 C31 166.5(11) . .
O3 C20 C18 C17 -174.0(8) . .
O4 C20 C18 C17 9.7(13) . .
O3 C20 C18 C19 9.0(13) . .
O4 C20 C18 C19 -167.3(9) . .
C21 N2 C23 N3 0.3(10) . .
Zn1 N2 C23 N3 -172.8(5) . .
C22 N3 C23 N2 0.2(10) . .
C24 N3 C23 N2 178.6(7) . .
C17 C18 C19 C15 -1.6(15) . .
C20 C18 C19 C15 175.5(9) . .
C18 C19 C15 C14 0.1(16) . .
C36 N4 C37 C38 -1.8(12) . .
C35 N4 C37 C38 -177.2(9) . .
C19 C18 C17 C16 -0.1(15) . .
C20 C18 C17 C16 -177.1(9) . .
C26 C29 C28 C27 0.4(16) . .
C30 C29 C28 C27 178.2(9) . .
C38 N5 C36 N4 -3.9(11) . .
Zn1 N5 C36 N4 -172.4(6) 4_665 .
C37 N4 C36 N5 3.7(12) . .
C35 N4 C36 N5 179.1(9) . .
C28 C29 C26 C25 1.2(16) . .
C30 C29 C26 C25 -176.6(9) . .
C11 C13 C12 C9 1.1(17) . .
N1 C13 C12 C9 -179.4(10) . .
C19 C15 C14 C16 3.1(16) . .
C19 C15 C14 N1 -178.6(9) . .
C3 N1 C14 C15 153.9(10) . .
C13 N1 C14 C15 -21.3(15) . .
C3 N1 C14 C16 -27.9(15) . .
C13 N1 C14 C16 156.9(10) . .
C36 N4 C35 C34 104.0(14) . .
C37 N4 C35 C34 -81.3(16) . .
C36 N4 C35 C33 -69.1(15) . .
C37 N4 C35 C33 105.6(13) . .
C25 C24 C27 C28 0.6(16) . .
N3 C24 C27 C28 -178.6(9) . .
C29 C28 C27 C24 -1.3(17) . .
C18 C17 C16 C14 3.4(17) . .
C15 C14 C16 C17 -4.8(16) . .
N1 C14 C16 C17 176.9(9) . .
C27 C24 C25 C26 1.0(15) . .
N3 C24 C25 C26 -179.8(9) . .
C29 C26 C25 C24 -1.9(17) . .
C12 C13 C11 C10 -1.6(16) . .
N1 C13 C11 C10 179.0(10) . .
C8 C10 C11 C13 3.4(19) . .
C34 C35 C33 C31 11(2) . .
N4 C35 C33 C31 -175.4(11) . .
N4 C37 C38 N5 -0.6(12) . .
C36 N5 C38 C37 2.8(12) . .
Zn1 N5 C38 C37 170.5(7) 4_665 .
C23 N2 C21 C22 -0.6(11) . .
Zn1 N2 C21 C22 172.6(7) . .
C31 C30 C32 C34 8(2) . .
C29 C30 C32 C34 -176.7(13) . .
N2 C21 C22 N3 0.7(12) . .
C23 N3 C22 C21 -0.6(11) . .
C24 N3 C22 C21 -179.0(8) . .
C33 C35 C34 C32 -11(2) . .
N4 C35 C34 C32 176.0(13) . .
C30 C32 C34 C35 1(3) . .
C32 C30 C31 C33 -7(2) . .
C29 C30 C31 C33 177.2(12) . .
C35 C33 C31 C30 -2(2) . .
C13 C12 C9 C8 -2(2) . .
C11 C10 C8 C9 -5(2) . .
C12 C9 C8 C10 4(2) . .
C14 N1 C3 C4 145.5(10) . .
C13 N1 C3 C4 -39.1(14) . .
C14 N1 C3 C1 -34.8(14) . .
C13 N1 C3 C1 140.5(10) . .
C1 C3 C4 C5 1.9(15) . .
N1 C3 C4 C5 -178.4(9) . .
C4 C3 C1 C2 -2.3(15) . .
N1 C3 C1 C2 178.0(9) . .
C6 C2 C1 C3 -0.3(15) . .
C3 C4 C5 C6 1.2(15) . .
C4 C5 C6 C2 -3.8(13) . .
C4 C5 C6 C7 177.4(8) . .
C1 C2 C6 C5 3.4(14) . .
C1 C2 C6 C7 -177.7(8) . .
O1 C7 C6 C5 -175.8(8) . .
O2 C7 C6 C5 2.2(12) . .
O1 C7 C6 C2 5.3(12) . .
O2 C7 C6 C2 -176.7(8) . .
O1 C7 O2 Zn1 6.6(10) . 1_454
C6 C7 O2 Zn1 -171.3(5) . 1_454
C42 N6 C44 O5 180(2) . .
C43 N6 C44 O5 -13(3) . .
C40 N7 C41 O6 164(3) . .
C39 N7 C41 O6 -26(5) . .
